data_2201497
loop_
_publ_author_name
'Oswald, Iain D. H.'
'Motherwell, W. D. Sam'
'Parsons, Simon'
'Pulham, Colin R.'

_publ_section_title
;
 A paracetamol--morpholine adduct
;
_journal_issue 11
_journal_name_full 'Acta Crystallographica Section E'
_journal_page_first o1290
_journal_page_last o1292
_journal_paper_doi 10.1107/S1600536802018111
_journal_volume 58
_journal_year 2002
_chemical_formula_iupac 'C8 H9 N O2, 2.5C4 H9 N O'
_chemical_formula_moiety 'C8 H9 N O2, 2.5C4 H9 N O'
_chemical_formula_sum 'C18 H31.5 N3.5 O4.5'
_chemical_formula_weight 368.97
_chemical_name_common 'paracetamol--morpholine (1/2.5)'
_chemical_name_systematic
;
N-(4-hydroxyphenyl)acetamide--morpholine (1/2.5)
;
_space_group_IT_number 2
_symmetry_cell_setting triclinic
_symmetry_space_group_name_Hall '-P 1'
_symmetry_space_group_name_H-M 'P -1'
_atom_sites_solution_hydrogens calc/difmap
_atom_sites_solution_primary direct
_atom_sites_solution_secondary difmap
_audit_creation_method SHELXL-97
_cell_angle_alpha 102.35(3)
_cell_angle_beta 108.33(2)
_cell_angle_gamma 96.68(3)
_cell_formula_units_Z 2
_cell_length_a 8.710(4)
_cell_length_b 9.920(5)
_cell_length_c 12.385(5)
_cell_measurement_reflns_used 48
_cell_measurement_temperature 150(2)
_cell_measurement_theta_max 22
_cell_measurement_theta_min 20
_cell_volume 972.7(8)
_computing_cell_refinement DIF4
_computing_data_collection 'DIF4 (Stoe & Cie, 1990)'
_computing_data_reduction 'REDU4 (Stoe & Cie, 1990)'
_computing_molecular_graphics SHELXTL
_computing_publication_material 'SHELXTL and CAMERON (Watkin et al., 1996)'
_computing_structure_refinement 'SHELXL97 (Sheldrick, 1997)'
_computing_structure_solution 'SHELXS97 (Sheldrick, 1990)'
_diffrn_ambient_temperature 150(2)
_diffrn_measured_fraction_theta_full 0.920
_diffrn_measured_fraction_theta_max 0.920
_diffrn_measurement_device_type 'Stoe Stadi-4 four-circle'
_diffrn_measurement_method \w-\q
_diffrn_radiation_monochromator graphite
_diffrn_radiation_source 'fine-focus sealed tube'
_diffrn_radiation_type CuK\a
_diffrn_radiation_wavelength 1.54184
_diffrn_reflns_av_R_equivalents 0.0279
_diffrn_reflns_av_sigmaI/netI 0.0579
_diffrn_reflns_limit_h_max 10
_diffrn_reflns_limit_h_min -10
_diffrn_reflns_limit_k_max 11
_diffrn_reflns_limit_k_min -12
_diffrn_reflns_limit_l_max 15
_diffrn_reflns_limit_l_min -14
_diffrn_reflns_number 3596
_diffrn_reflns_theta_full 70.30
_diffrn_reflns_theta_max 70.30
_diffrn_reflns_theta_min 3.90
_diffrn_standards_interval_time 120
_diffrn_standards_number 3
_exptl_absorpt_coefficient_mu 0.743
_exptl_absorpt_correction_T_max 0.889
_exptl_absorpt_correction_T_min 0.717
_exptl_absorpt_correction_type empirical
_exptl_absorpt_process_details
;
via \y scans [SHELXTL (Sheldrick (2001) based on
method of North et al. (1968)]
;
_exptl_crystal_colour Colourless
_exptl_crystal_density_diffrn 1.260
_exptl_crystal_density_method 'not measured'
_exptl_crystal_description Plate
_exptl_crystal_F_000 400
_exptl_crystal_size_max 0.27
_exptl_crystal_size_mid 0.23
_exptl_crystal_size_min 0.06
_refine_diff_density_max 0.345
_refine_diff_density_min -0.264
_refine_ls_extinction_coef 0.0077(14)
_refine_ls_extinction_expression Fc^*^=kFc[1+0.001xFc^2^\l^3^/sin(2\q)]^-1/4^
_refine_ls_extinction_method SHELXL97
_refine_ls_goodness_of_fit_ref 1.031
_refine_ls_hydrogen_treatment constr
_refine_ls_matrix_type full
_refine_ls_number_parameters 246
_refine_ls_number_reflns 3416
_refine_ls_number_restraints 0
_refine_ls_restrained_S_all 1.031
_refine_ls_R_factor_all 0.1159
_refine_ls_R_factor_gt 0.0538
_refine_ls_shift/su_max <0.001
_refine_ls_shift/su_mean 0.000
_refine_ls_structure_factor_coef Fsqd
_refine_ls_weighting_details 'calc w = 1/[\s^2^(Fo^2^)+(0.0983P)^2^+0.3346P] where P = (Fo^2^+2Fc^2^)/3'
_refine_ls_weighting_scheme calc
_refine_ls_wR_factor_gt 0.1455
_refine_ls_wR_factor_ref 0.1782
_reflns_number_gt 1951
_reflns_number_total 3416
_reflns_threshold_expression I>2\s(I)
_cod_data_source_file lh6004.cif
_cod_data_source_block I
_cod_depositor_comments
;
The following automatic conversions were performed:
'_symmetry_cell_setting' value 'Triclinic' changed to 'triclinic'
according to '/home/saulius/struct/CIF-dictionaries/cif_core.dic'
dictionary named 'cif_core.dic' version 2.4.1 from 2010-06-29.

Automatic conversion script
Id: cif_fix_enum 1527 2010-12-29 10:47:43Z saulius 

The following automatic conversions were performed:

'_symmetry_cell_setting' value 'Triclinic' changed to 'triclinic'
according to /home/saulius/struct/CIF-dictionaries/cif_core.dic
dictionary named 'cif_core.dic' version 2.4.1 from 2010-06-29.

Automatic conversion script
Id: cif_fix_values 1715 2011-07-08 13:25:40Z adriana 
;
_cod_original_cell_volume 972.7(7)
_cod_original_formula_sum 'C18 H31.50 N3.50 O4.50'
_cod_database_code 2201497
_cod_database_fobs_code 2201497

loop_
_symmetry_equiv_pos_as_xyz
'x, y, z'
'-x, -y, -z'

loop_
_atom_site_label
_atom_site_fract_x
_atom_site_fract_y
_atom_site_fract_z
_atom_site_U_iso_or_equiv
_atom_site_adp_type
_atom_site_calc_flag
_atom_site_refinement_flags
_atom_site_occupancy
_atom_site_disorder_assembly
_atom_site_disorder_group
_atom_site_type_symbol
O1 0.3543(3) 0.9687(3) 0.32398(19) 0.0407(6) Uani d . 1 . . O
H11 0.268(6) 0.901(5) 0.249(4) 0.081(14) Uiso d . 1 . . H
C1 0.4893(4) 1.0247(3) 0.3041(2) 0.0325(7) Uani d . 1 . . C
C2 0.6318(4) 1.0856(3) 0.4007(2) 0.0340(7) Uani d . 1 . . C
H2 0.6327 1.0862 0.4761 0.041 Uiso calc R 1 . . H
C3 0.7720(4) 1.1452(3) 0.3858(2) 0.0320(7) Uani d . 1 . . C
H3 0.8668 1.1852 0.4515 0.038 Uiso calc R 1 . . H
C4 0.7745(3) 1.1470(3) 0.2738(2) 0.0298(7) Uani d . 1 . . C
C5 0.6316(4) 1.0851(3) 0.1770(2) 0.0337(7) Uani d . 1 . . C
H5 0.6303 1.0852 0.1017 0.040 Uiso calc R 1 . . H
C6 0.4907(4) 1.0231(3) 0.1915(3) 0.0360(7) Uani d . 1 . . C
H6 0.3967 0.9802 0.1258 0.043 Uiso calc R 1 . . H
N1 0.9251(3) 1.2109(3) 0.2681(2) 0.0339(6) Uani d . 1 . . N
H1 1.010(4) 1.254(4) 0.345(3) 0.047(10) Uiso d . 1 . . H
C7 0.9630(4) 1.2134(3) 0.1705(3) 0.0331(7) Uani d . 1 . . C
O2 0.8622(3) 1.1677(3) 0.06987(17) 0.0441(6) Uani d . 1 . . O
C8 1.1411(4) 1.2719(4) 0.1936(3) 0.0406(8) Uani d . 1 . . C
H8A 1.1982 1.1958 0.1826 0.061 Uiso calc R 1 . . H
H8B 1.1912 1.3301 0.2731 0.061 Uiso calc R 1 . . H
H8C 1.1475 1.3272 0.1397 0.061 Uiso calc R 1 . . H
N1A 1.1842(3) 1.3434(3) 0.5029(2) 0.0360(6) Uani d D 1 . . N
H1A1 1.130(4) 1.349(4) 0.554(3) 0.067(13) Uiso d D 1 . . H
C2A 1.2627(4) 1.4925(4) 0.5329(3) 0.0432(8) Uani d . 1 . . C
H2A1 1.1792 1.5496 0.5312 0.052 Uiso calc R 1 . . H
H2A2 1.3087 1.5067 0.4734 0.052 Uiso calc R 1 . . H
C3A 1.3979(4) 1.5420(4) 0.6527(3) 0.0468(9) Uani d . 1 . . C
H3A2 1.4504 1.6386 0.6652 0.056 Uiso calc R 1 . . H
H3A1 1.3505 1.5393 0.7135 0.056 Uiso calc R 1 . . H
O4A 1.5182(3) 1.4553(3) 0.6615(2) 0.0513(7) Uani d . 1 . . O
C5A 1.4447(4) 1.3107(4) 0.6411(3) 0.0492(9) Uani d . 1 . . C
H5A1 1.3981 1.3019 0.7014 0.059 Uiso calc R 1 . . H
H5A2 1.5288 1.2538 0.6463 0.059 Uiso calc R 1 . . H
C6A 1.3114(4) 1.2577(4) 0.5214(3) 0.0460(8) Uani d . 1 . . C
H6A2 1.3612 1.2564 0.4614 0.055 Uiso calc R 1 . . H
H6A1 1.2598 1.1618 0.5118 0.055 Uiso calc R 1 . . H
N1B 0.8948(3) 1.2115(3) -0.1501(2) 0.0369(6) Uani d D 1 . . N
H1B1 0.892(5) 1.210(4) -0.0788(17) 0.059(11) Uiso d D 1 . . H
C2B 1.0423(4) 1.1576(4) -0.1578(3) 0.0417(8) Uani d . 1 . . C
H2B1 1.0345 1.0628 -0.1485 0.050 Uiso calc R 1 . . H
H2B2 1.1401 1.2167 -0.0956 0.050 Uiso calc R 1 . . H
C3B 1.0541(4) 1.1578(4) -0.2767(3) 0.0419(8) Uani d . 1 . . C
H3B2 1.1515 1.1230 -0.2827 0.050 Uiso calc R 1 . . H
H3B1 0.9584 1.0951 -0.3383 0.050 Uiso calc R 1 . . H
O4B 1.0631(3) 1.2961(2) -0.29388(19) 0.0390(6) Uani d . 1 . . O
C5B 0.9246(4) 1.3526(4) -0.2823(3) 0.0402(8) Uani d . 1 . . C
H5B1 0.8251 1.2963 -0.3446 0.048 Uiso calc R 1 . . H
H5B2 0.9361 1.4476 -0.2912 0.048 Uiso calc R 1 . . H
C6B 0.9085(4) 1.3549(4) -0.1638(3) 0.0408(8) Uani d . 1 . . C
H6B2 1.0043 1.4159 -0.1011 0.049 Uiso calc R 1 . . H
H6B1 0.8113 1.3911 -0.1592 0.049 Uiso calc R 1 . . H
N1C 1.3689(3) 1.4607(3) 0.0409(2) 0.0497(7) Uani d PD 0.50 . 1 N
H1C1 1.430(9) 1.511(8) 0.115(3) 0.074 Uiso d PD 0.50 A 1 H
O1C 1.3689(3) 1.4607(3) 0.0409(2) 0.0497(7) Uani d P 0.50 . 2 O
C2C 1.4703(5) 1.3634(5) 0.0125(4) 0.0533(10) Uani d . 1 . . C
H2C2 1.429(6) 1.311(5) -0.082(4) 0.083(14) Uiso d . 1 . . H
H2C1 1.479(5) 1.299(4) 0.062(4) 0.065(12) Uiso d . 1 . . H
C3C 1.6388(5) 1.4367(5) 0.0272(4) 0.0526(10) Uani d . 1 . . C
H3CA 1.699(5) 1.486(4) 0.124(4) 0.068(12) Uiso d . 1 . . H
H3CB 1.705(5) 1.357(4) -0.004(3) 0.057(11) Uiso d . 1 . . H

loop_
_atom_site_aniso_label
_atom_site_aniso_U_11
_atom_site_aniso_U_22
_atom_site_aniso_U_33
_atom_site_aniso_U_12
_atom_site_aniso_U_13
_atom_site_aniso_U_23
O1 0.0335(12) 0.0548(15) 0.0299(11) -0.0078(10) 0.0122(9) 0.0101(10)
C1 0.0303(15) 0.0399(18) 0.0292(15) 0.0033(13) 0.0136(12) 0.0102(13)
C2 0.0354(16) 0.0444(18) 0.0207(13) 0.0003(14) 0.0104(12) 0.0089(12)
C3 0.0335(15) 0.0375(17) 0.0222(14) 0.0024(13) 0.0080(12) 0.0076(12)
C4 0.0270(14) 0.0369(17) 0.0269(14) 0.0038(12) 0.0112(12) 0.0098(12)
C5 0.0316(15) 0.0457(19) 0.0227(14) 0.0017(13) 0.0091(12) 0.0110(13)
C6 0.0330(16) 0.0464(19) 0.0242(14) -0.0020(14) 0.0065(12) 0.0106(13)
N1 0.0304(13) 0.0469(16) 0.0248(12) 0.0023(12) 0.0106(11) 0.0117(11)
C7 0.0365(16) 0.0383(18) 0.0281(15) 0.0033(13) 0.0162(13) 0.0111(12)
O2 0.0371(12) 0.0670(16) 0.0249(11) -0.0043(11) 0.0098(9) 0.0151(10)
C8 0.0318(16) 0.054(2) 0.0377(17) 0.0009(15) 0.0153(14) 0.0145(15)
N1A 0.0312(13) 0.0473(16) 0.0297(13) 0.0008(12) 0.0130(11) 0.0110(11)
C2A 0.0427(18) 0.048(2) 0.0371(17) 0.0049(16) 0.0104(15) 0.0147(15)
C3A 0.0444(19) 0.049(2) 0.0386(18) 0.0010(17) 0.0082(15) 0.0090(15)
O4A 0.0330(12) 0.0593(16) 0.0555(15) -0.0014(11) 0.0059(11) 0.0227(12)
C5A 0.0384(18) 0.057(2) 0.051(2) 0.0063(16) 0.0102(15) 0.0232(17)
C6A 0.047(2) 0.047(2) 0.0412(19) 0.0105(16) 0.0120(15) 0.0113(15)
N1B 0.0341(13) 0.0519(17) 0.0249(12) -0.0009(12) 0.0115(11) 0.0140(11)
C2B 0.0391(17) 0.050(2) 0.0390(17) 0.0056(15) 0.0134(14) 0.0193(15)
C3B 0.0458(19) 0.0421(19) 0.0473(19) 0.0106(15) 0.0255(16) 0.0165(15)
O4B 0.0393(12) 0.0470(13) 0.0405(12) 0.0065(10) 0.0236(10) 0.0182(10)
C5B 0.0435(18) 0.051(2) 0.0327(16) 0.0116(16) 0.0187(14) 0.0165(14)
C6B 0.0446(18) 0.050(2) 0.0323(16) 0.0067(15) 0.0197(14) 0.0111(14)
N1C 0.0434(15) 0.072(2) 0.0432(15) 0.0116(14) 0.0223(12) 0.0235(14)
O1C 0.0434(15) 0.072(2) 0.0432(15) 0.0116(14) 0.0223(12) 0.0235(14)
C2C 0.053(2) 0.062(3) 0.052(2) 0.0099(19) 0.0241(18) 0.023(2)
C3C 0.047(2) 0.070(3) 0.052(2) 0.0154(19) 0.0216(18) 0.0289(19)

loop_
_atom_type_symbol
_atom_type_description
_atom_type_scat_dispersion_real
_atom_type_scat_dispersion_imag
_atom_type_scat_source
C C 0.0181 0.0091 'International Tables Vol C Tables 4.2.6.8 and 6.1.1.4'
H H 0.0000 0.0000 'International Tables Vol C Tables 4.2.6.8 and 6.1.1.4'
N N 0.0311 0.0180 'International Tables Vol C Tables 4.2.6.8 and 6.1.1.4'
O O 0.0492 0.0322 'International Tables Vol C Tables 4.2.6.8 and 6.1.1.4'

loop_
_geom_angle_atom_site_label_1
_geom_angle_atom_site_label_2
_geom_angle_atom_site_label_3
_geom_angle_site_symmetry_1
_geom_angle_site_symmetry_3
_geom_angle
C1 O1 H11 . . 112(3)
O1 C1 C2 . . 117.9(2)
O1 C1 C6 . . 123.0(3)
C2 C1 C6 . . 119.1(3)
C3 C2 C1 . . 120.4(3)
C3 C2 H2 . . 119.8
C1 C2 H2 . . 119.8
C2 C3 C4 . . 121.3(3)
C2 C3 H3 . . 119.3
C4 C3 H3 . . 119.3
C5 C4 C3 . . 118.1(3)
C5 C4 N1 . . 125.1(3)
C3 C4 N1 . . 116.8(3)
C6 C5 C4 . . 120.8(3)
C6 C5 H5 . . 119.6
C4 C5 H5 . . 119.6
C5 C6 C1 . . 120.4(3)
C5 C6 H6 . . 119.8
C1 C6 H6 . . 119.8
C7 N1 C4 . . 127.8(3)
C7 N1 H1 . . 118(2)
C4 N1 H1 . . 114(2)
O2 C7 N1 . . 123.2(3)
O2 C7 C8 . . 121.7(3)
N1 C7 C8 . . 115.1(3)
C7 C8 H8A . . 109.5
C7 C8 H8B . . 109.5
H8A C8 H8B . . 109.5
C7 C8 H8C . . 109.5
H8A C8 H8C . . 109.5
H8B C8 H8C . . 109.5
C6A N1A C2A . . 109.5(3)
C6A N1A H1A1 . . 115(3)
C2A N1A H1A1 . . 99(3)
N1A C2A C3A . . 113.2(3)
N1A C2A H2A1 . . 108.9
C3A C2A H2A1 . . 108.9
N1A C2A H2A2 . . 108.9
C3A C2A H2A2 . . 108.9
H2A1 C2A H2A2 . . 107.8
O4A C3A C2A . . 110.8(3)
O4A C3A H3A2 . . 109.5
C2A C3A H3A2 . . 109.5
O4A C3A H3A1 . . 109.5
C2A C3A H3A1 . . 109.5
H3A2 C3A H3A1 . . 108.1
C3A O4A C5A . . 111.2(3)
O4A C5A C6A . . 110.7(3)
O4A C5A H5A1 . . 109.5
C6A C5A H5A1 . . 109.5
O4A C5A H5A2 . . 109.5
C6A C5A H5A2 . . 109.5
H5A1 C5A H5A2 . . 108.1
N1A C6A C5A . . 113.3(3)
N1A C6A H6A2 . . 108.9
C5A C6A H6A2 . . 108.9
N1A C6A H6A1 . . 108.9
C5A C6A H6A1 . . 108.9
H6A2 C6A H6A1 . . 107.7
C6B N1B C2B . . 109.4(3)
C6B N1B H1B1 . . 111(3)
C2B N1B H1B1 . . 106(3)
N1B C2B C3B . . 108.6(3)
N1B C2B H2B1 . . 110.0
C3B C2B H2B1 . . 110.0
N1B C2B H2B2 . . 110.0
C3B C2B H2B2 . . 110.0
H2B1 C2B H2B2 . . 108.3
O4B C3B C2B . . 111.3(3)
O4B C3B H3B2 . . 109.4
C2B C3B H3B2 . . 109.4
O4B C3B H3B1 . . 109.4
C2B C3B H3B1 . . 109.4
H3B2 C3B H3B1 . . 108.0
C5B O4B C3B . . 111.1(2)
O4B C5B C6B . . 111.6(3)
O4B C5B H5B1 . . 109.3
C6B C5B H5B1 . . 109.3
O4B C5B H5B2 . . 109.3
C6B C5B H5B2 . . 109.3
H5B1 C5B H5B2 . . 108.0
N1B C6B C5B . . 108.9(3)
N1B C6B H6B2 . . 109.9
C5B C6B H6B2 . . 109.9
N1B C6B H6B1 . . 109.9
C5B C6B H6B1 . . 109.9
H6B2 C6B H6B1 . . 108.3
C2C N1C C3C . 2_885 110.3(3)
C2C N1C H1C1 . . 104(6)
C3C N1C H1C1 2_885 . 104(6)
N1C C2C C3C . . 112.5(4)
N1C C2C H2C2 . . 113(2)
C3C C2C H2C2 . . 98(2)
N1C C2C H2C1 . . 109(2)
C3C C2C H2C1 . . 110(2)
H2C2 C2C H2C1 . . 114(3)
O1C C3C N1C 2_885 2_885 0.0(2)
O1C C3C C2C 2_885 . 111.8(3)
N1C C3C C2C 2_885 . 111.8(3)
O1C C3C H3CA 2_885 . 113(2)
N1C C3C H3CA 2_885 . 113(2)
C2C C3C H3CA . . 105(2)
O1C C3C H3CB 2_885 . 108.3(19)
N1C C3C H3CB 2_885 . 108.3(19)
C2C C3C H3CB . . 108(2)
H3CA C3C H3CB . . 111(3)

loop_
_geom_bond_atom_site_label_1
_geom_bond_atom_site_label_2
_geom_bond_site_symmetry_2
_geom_bond_distance
_geom_bond_publ_flag
O1 C1 . 1.357(3) ?
O1 H11 . 1.02(5) ?
C1 C2 . 1.386(4) ?
C1 C6 . 1.394(4) ?
C2 C3 . 1.377(4) ?
C2 H2 . 0.9300 ?
C3 C4 . 1.398(4) ?
C3 H3 . 0.9300 ?
C4 C5 . 1.390(4) ?
C4 N1 . 1.418(4) ?
C5 C6 . 1.388(4) ?
C5 H5 . 0.9300 ?
C6 H6 . 0.9300 ?
N1 C7 . 1.354(4) ?
N1 H1 . 0.97(4) ?
C7 O2 . 1.228(4) ?
C7 C8 . 1.505(4) ?
C8 H8A . 0.9600 ?
C8 H8B . 0.9600 ?
C8 H8C . 0.9600 ?
N1A C6A . 1.465(4) ?
N1A C2A . 1.471(4) ?
N1A H1A1 . 0.892(10) ?
C2A C3A . 1.512(5) ?
C2A H2A1 . 0.9700 ?
C2A H2A2 . 0.9700 ?
C3A O4A . 1.424(4) ?
C3A H3A2 . 0.9700 ?
C3A H3A1 . 0.9700 ?
O4A C5A . 1.436(4) ?
C5A C6A . 1.505(5) ?
C5A H5A1 . 0.9700 ?
C5A H5A2 . 0.9700 ?
C6A H6A2 . 0.9700 ?
C6A H6A1 . 0.9700 ?
N1B C6B . 1.464(4) ?
N1B C2B . 1.470(4) ?
N1B H1B1 . 0.895(10) ?
C2B C3B . 1.509(4) ?
C2B H2B1 . 0.9700 ?
C2B H2B2 . 0.9700 ?
C3B O4B . 1.429(4) ?
C3B H3B2 . 0.9700 ?
C3B H3B1 . 0.9700 ?
O4B C5B . 1.421(4) ?
C5B C6B . 1.513(4) ?
C5B H5B1 . 0.9700 ?
C5B H5B2 . 0.9700 ?
C6B H6B2 . 0.9700 ?
C6B H6B1 . 0.9700 ?
N1C C2C . 1.444(5) ?
N1C C3C 2_885 1.450(4) ?
N1C H1C1 . 0.903(10) ?
C2C C3C . 1.497(5) ?
C2C H2C2 . 1.09(5) ?
C2C H2C1 . 0.97(4) ?
C3C O1C 2_885 1.450(4) ?
C3C N1C 2_885 1.450(4) ?
C3C H3CA . 1.12(4) ?
C3C H3CB . 1.11(4) ?
